data_1563710
loop_
_publ_author_name
'Sheng Loong Tan, Nicholas'
'Nealon, Gareth L.'
'Moggach, Stephen A.'
'Lynam, Jason M.'
'Ogden, Mark I.'
'Massi, Massimiliano'
'Lowe, Andrew B.'

_publ_section_title
;
 (\h4-Tetrafluorobenzobarrelene)-\h1-((tri-4-fluorophenyl)phosphine)-\h1-(2-phenylphenyl)rhodium(I):
 A Catalyst for the Living Polymerization of Phenylacetylenes
;
_journal_name_full Macromolecules
_journal_paper_doi 10.1021/acs.macromol.1c00906
_journal_year 2021
_chemical_formula_moiety 'C42 H27 F7 P Rh'
_chemical_formula_sum 'C42 H27 F7 P Rh'
_chemical_formula_weight 798.51
_space_group_crystal_system monoclinic
_space_group_IT_number 15
_space_group_name_Hall '-C 2yc'
_space_group_name_H-M_alt 'C 1 2/c 1'
_atom_sites_solution_hydrogens geom
_atom_sites_solution_primary dual
_audit_creation_date 2020-02-10
_audit_creation_method
;
Olex2 1.2
(compiled 2018.05.29 svn.r3508 for OlexSys, GUI svn.r5506)
;
_cell_angle_alpha 90
_cell_angle_beta 94.7320(10)
_cell_angle_gamma 90
_cell_formula_units_Z 8
_cell_length_a 26.3019(3)
_cell_length_b 10.31750(10)
_cell_length_c 25.1310(4)
_cell_measurement_reflns_used 36332
_cell_measurement_temperature 120.01(10)
_cell_measurement_theta_max 75.4450
_cell_measurement_theta_min 3.3520
_cell_volume 6796.55(15)
_computing_cell_refinement 'CrysAlisPro 1.171.40.53 (Rigaku OD, 2019)'
_computing_data_collection 'CrysAlisPro 1.171.40.53 (Rigaku OD, 2019)'
_computing_data_reduction 'CrysAlisPro 1.171.40.53 (Rigaku OD, 2019)'
_computing_molecular_graphics 'Olex2 (Dolomanov et al., 2009)'
_computing_publication_material 'Olex2 (Dolomanov et al., 2009)'
_computing_structure_refinement 'ShelXL (Sheldrick, 2015)'
_computing_structure_solution 'ShelXT (Sheldrick, 2015)'
_diffrn_ambient_environment N~2~
_diffrn_ambient_temperature 120.01(10)
_diffrn_detector 'CCD plate'
_diffrn_detector_area_resol_mean 10.0000
_diffrn_detector_type HyPix
_diffrn_measured_fraction_theta_full 1.000
_diffrn_measured_fraction_theta_max 0.980
_diffrn_measurement_details
;
List of Runs (angles in degrees, time in seconds):

  # Type    Start    End  Width  t~exp~   \w     \q     \k     \f   Frames
--------------------------------------------------------------------------
  1  \w    -73.00  27.00   0.50    0.10    --  -46.20  87.00 161.00  200
  2  \w    -25.00  73.00   0.50    0.10    --   46.20 -87.00  43.00  196
  3  \w   -175.00 -79.00   0.50    0.50    -- -102.41 -87.00  43.00  192
  4  \w   -129.00 -30.00   0.50    0.50    -- -102.41  87.00 161.00  198
  5  \w     79.00 175.00   0.50    0.50    --  102.41  87.00 161.00  192
  6  \w     30.00 130.00   0.50    0.50    --  102.41 -87.00  43.00  200
  7  \w   -118.00 -73.00   0.50    0.10    --  -46.20-125.00-180.00   90
  8  \w   -118.00 -73.00   0.50    0.10    --  -46.20-125.00 -90.00   90
  9  \w   -118.00 -23.00   0.50    0.10    --  -46.20 -77.00  60.00  190
 10  \w     24.00 118.00   0.50    0.10    --   46.20  77.00-150.00  188
 11  \w     34.00 119.00   0.50    0.10    --   46.20  38.00 -90.00  170
 12  \w   -175.00 -83.00   0.50    0.50    -- -102.41 -94.00  90.00  184
 13  \w   -116.00 -27.00   0.50    0.50    -- -102.41  15.00-180.00  178
 14  \w   -174.00 -90.00   0.50    0.50    -- -102.41 -45.00  90.00  168
 15  \w   -177.00 -90.00   0.50    0.50    -- -102.41 -30.00 150.00  174
 16  \w   -177.00 -90.00   0.50    0.50    -- -102.41 -30.00 -60.00  174
 17  \w   -174.00 -90.00   0.50    0.50    -- -102.41 -45.00 120.00  168
 18  \w   -115.00 -27.00   0.50    0.50    -- -102.41  30.00-180.00  176
 19  \w   -175.00 -83.00   0.50    0.50    -- -102.41 -94.00  30.00  184
 20  \w   -175.00 -83.00   0.50    0.50    -- -102.41 -94.00 150.00  184
 21  \w     30.00 105.00   0.50    0.50    --  102.41 -94.00  30.00  150
 22  \w     90.00 174.00   0.50    0.50    --  102.41  45.00 120.00  168
 23  \w     90.00 174.00   0.50    0.50    --  102.41  45.00 -60.00  168
 24  \w     30.00 111.00   0.50    0.50    --  102.41-125.00  90.00  162
 25  \w     90.00 177.00   0.50    0.50    --  102.41  30.00-120.00  174
 26  \w     24.00 118.00   0.50    0.10    --   46.20  77.00 -30.00  188
 27  \w     24.00 118.00   0.50    0.10    --   46.20  77.00  60.00  188
 28  \w     31.00 118.00   0.50    0.10    --   46.20  57.00 -60.00  174
 29  \w     31.00 118.00   0.50    0.10    --   46.20  57.00 150.00  174
;
_diffrn_measurement_device 'four-circle diffractometer'
_diffrn_measurement_device_type 'XtaLAB Synergy, Single source at home/near, HyPix'
_diffrn_measurement_method '\w scans'
_diffrn_orient_matrix_type 'CrysAlisPro convention (1999,Acta A55,543-557)'
_diffrn_orient_matrix_UB_11 0.0558612000
_diffrn_orient_matrix_UB_12 0.0287720000
_diffrn_orient_matrix_UB_13 -0.0100296000
_diffrn_orient_matrix_UB_21 0.0031151000
_diffrn_orient_matrix_UB_22 -0.1302384000
_diffrn_orient_matrix_UB_23 -0.0294394000
_diffrn_orient_matrix_UB_31 -0.0179073000
_diffrn_orient_matrix_UB_32 0.0673280000
_diffrn_orient_matrix_UB_33 -0.0530583000
_diffrn_radiation_monochromator mirror
_diffrn_radiation_probe x-ray
_diffrn_radiation_type CuK\a
_diffrn_radiation_wavelength 1.54184
_diffrn_reflns_av_R_equivalents 0.0921
_diffrn_reflns_av_unetI/netI 0.0363
_diffrn_reflns_Laue_measured_fraction_full 1.000
_diffrn_reflns_Laue_measured_fraction_max 0.980
_diffrn_reflns_limit_h_max 32
_diffrn_reflns_limit_h_min -32
_diffrn_reflns_limit_k_max 12
_diffrn_reflns_limit_k_min -12
_diffrn_reflns_limit_l_max 30
_diffrn_reflns_limit_l_min -31
_diffrn_reflns_number 60027
_diffrn_reflns_point_group_measured_fraction_full 1.000
_diffrn_reflns_point_group_measured_fraction_max 0.980
_diffrn_reflns_theta_full 67.684
_diffrn_reflns_theta_max 75.623
_diffrn_reflns_theta_min 3.372
_diffrn_source 'micro-focus sealed X-ray tube'
_diffrn_source_type 'PhotonJet (Cu) X-ray Source'
_exptl_absorpt_coefficient_mu 5.115
_exptl_absorpt_correction_T_max 1.000
_exptl_absorpt_correction_T_min 0.401
_exptl_absorpt_correction_type gaussian
_exptl_absorpt_process_details
;
CrysAlisPro 1.171.40.53 (Rigaku Oxford Diffraction, 2019)
Numerical absorption correction based on gaussian integration over
			a multifaceted crystal model
Empirical absorption correction using spherical harmonics,
 implemented in SCALE3 ABSPACK scaling algorithm.
;
_exptl_crystal_colour 'clear light yellow'
_exptl_crystal_density_diffrn 1.561
_exptl_crystal_description plate
_exptl_crystal_F_000 3216
_exptl_crystal_size_max 0.25
_exptl_crystal_size_mid 0.169
_exptl_crystal_size_min 0.095
_refine_diff_density_max 1.841
_refine_diff_density_min -1.925
_refine_diff_density_rms 0.108
_refine_ls_extinction_method none
_refine_ls_goodness_of_fit_ref 1.260
_refine_ls_hydrogen_treatment constr
_refine_ls_matrix_type full
_refine_ls_number_parameters 460
_refine_ls_number_reflns 6909
_refine_ls_number_restraints 0
_refine_ls_restrained_S_all 1.260
_refine_ls_R_factor_all 0.0543
_refine_ls_R_factor_gt 0.0490
_refine_ls_shift/su_max 0.001
_refine_ls_shift/su_mean 0.000
_refine_ls_structure_factor_coef Fsqd
_refine_ls_weighting_details 'w=1/[\s^2^(Fo^2^)+(0.0559P)^2^+22.6365P] where P=(Fo^2^+2Fc^2^)/3'
_refine_ls_weighting_scheme calc
_refine_ls_wR_factor_gt 0.1380
_refine_ls_wR_factor_ref 0.1489
_reflns_Friedel_coverage 0.000
_reflns_number_gt 6279
_reflns_number_total 6909
_reflns_threshold_expression 'I > 2\s(I)'
_cod_data_source_file ma1c00906_si_002.cif
_cod_data_source_block mxmsteve
_cod_database_code 1563710
_shelx_shelxl_version_number 2018/3
_chemical_oxdiff_formula 'Rh1 P1 F7 C42 H25'
_chemical_oxdiff_usercomment 'Mark Ogden for Max Massi'
_shelx_space_group_comment
;
The symmetry employed for this shelxl refinement is uniquely defined
by the following loop, which should always be used as a source of
symmetry information in preference to the above space-group names.
They are only intended as comments.
;
_reflns_odcompleteness_completeness 99.98
_reflns_odcompleteness_iscentric 1
_reflns_odcompleteness_theta 66.49
_olex2_refinement_description
;
1. Fixed Uiso
 At 1.2 times of:
  All C(H) groups
2.a Ternary CH refined with riding coordinates:
 C00B(H00B), C00G(H00G), C00H(H00H), C00K(H00K), C00O(H00O), C00W(H00W)
2.b Aromatic/amide H refined with riding coordinates:
 C00F(H00F), C00I(H00I), C00M(H00M), C00P(H00P), C00R(H00R), C00T(H00T),
 C00X(H00X), C00Y(H00Y), C010(H010), C011(H011), C013(H013), C016(H016),
 C017(H017), C018(H018), C019(H019), C01A(H01A), C01B(H01B), C01C(H01C),
 C01D(H01D), C01E(H01E), C01F(H01F)
;
_olex2_submission_special_instructions 'No special instructions were received'
_oxdiff_exptl_absorpt_empirical_details
;
Empirical correction (ABSPACK) includes:
- Absorption correction using spherical harmonics
- Frame scaling
;
_oxdiff_exptl_absorpt_empirical_full_max 2.402
_oxdiff_exptl_absorpt_empirical_full_min 0.665

loop_
_space_group_symop_operation_xyz
'x, y, z'
'-x, y, -z+1/2'
'x+1/2, y+1/2, z'
'-x+1/2, y+1/2, -z+1/2'
'-x, -y, -z'
'x, -y, z-1/2'
'-x+1/2, -y+1/2, -z'
'x+1/2, -y+1/2, z-1/2'

loop_
_atom_site_label
_atom_site_type_symbol
_atom_site_fract_x
_atom_site_fract_y
_atom_site_fract_z
_atom_site_U_iso_or_equiv
_atom_site_adp_type
_atom_site_occupancy
_atom_site_site_symmetry_order
_atom_site_calc_flag
_atom_site_refinement_flags_posn
_atom_site_refinement_flags_adp
_atom_site_refinement_flags_occupancy
_atom_site_disorder_assembly
_atom_site_disorder_group
Rh01 Rh 0.55863(2) 0.28059(3) 0.40940(2) 0.03854(12) Uani 1 1 d . . . . .
P002 P 0.63546(4) 0.32897(10) 0.37449(4) 0.0397(2) Uani 1 1 d . . . . .
F003 F 0.33945(11) 0.2367(3) 0.36613(15) 0.0700(8) Uani 1 1 d . . . . .
F004 F 0.29689(12) 0.0325(4) 0.31105(15) 0.0825(10) Uani 1 1 d . . . . .
F005 F 0.45928(14) -0.1334(3) 0.28602(17) 0.0879(11) Uani 1 1 d . . . . .
F006 F 0.57314(16) 0.6205(4) 0.17700(13) 0.0858(11) Uani 1 1 d . . . . .
F007 F 0.35631(14) -0.1523(4) 0.27181(15) 0.0853(11) Uani 1 1 d . . . . .
F008 F 0.79413(14) 0.6369(4) 0.49972(19) 0.1042(14) Uani 1 1 d . . . . .
F009 F 0.74663(17) -0.1398(4) 0.3117(2) 0.1136(16) Uani 1 1 d . . . . .
C00A C 0.68593(16) 0.4254(4) 0.41061(18) 0.0460(9) Uani 1 1 d . . . . .
C00B C 0.48730(17) 0.1974(4) 0.42846(19) 0.0456(10) Uani 1 1 d . . . . .
H00B H 0.477744 0.195212 0.465325 0.055 Uiso 1 1 calc R . . . .
C00C C 0.59440(17) 0.2728(5) 0.48689(18) 0.0475(10) Uani 1 1 d . . . . .
C00D C 0.62263(15) 0.4180(4) 0.31223(17) 0.0424(9) Uani 1 1 d . . . . .
C00E C 0.67154(17) 0.1861(5) 0.35620(19) 0.0487(10) Uani 1 1 d . . . . .
C00F C 0.59020(18) 0.5242(4) 0.3145(2) 0.0523(11) Uani 1 1 d . . . . .
H00F H 0.579286 0.548650 0.347350 0.063 Uiso 1 1 calc R . . . .
C00G C 0.51864(17) 0.1014(4) 0.4091(2) 0.0489(10) Uani 1 1 d . . . . .
H00G H 0.531314 0.029711 0.432070 0.059 Uiso 1 1 calc R . . . .
C00H C 0.49273(16) 0.3125(4) 0.34873(17) 0.0424(9) Uani 1 1 d . . . . .
H00H H 0.488074 0.396341 0.330660 0.051 Uiso 1 1 calc R . . . .
C00I C 0.5738(2) 0.5943(5) 0.2695(2) 0.0600(12) Uani 1 1 d . . . . .
H00I H 0.551996 0.664793 0.271545 0.072 Uiso 1 1 calc R . . . .
C00J C 0.58513(17) 0.5127(5) 0.48343(18) 0.0485(10) Uani 1 1 d . . . . .
C00K C 0.50925(17) 0.0827(4) 0.34850(19) 0.0491(10) Uani 1 1 d . . . . .
H00K H 0.530647 0.014764 0.334744 0.059 Uiso 1 1 calc R . . . .
C00L C 0.45268(18) 0.0603(4) 0.33455(19) 0.0498(10) Uani 1 1 d . . . . .
C00M C 0.53774(17) 0.5178(4) 0.45382(18) 0.0468(10) Uani 1 1 d . . . . .
H00M H 0.516809 0.445070 0.452708 0.056 Uiso 1 1 calc R . . . .
C00N C 0.5906(2) 0.5564(5) 0.2222(2) 0.0565(12) Uani 1 1 d . . . . .
C00O C 0.45288(16) 0.2622(4) 0.38414(19) 0.0445(9) Uani 1 1 d . . . . .
H00O H 0.431640 0.331251 0.397360 0.053 Uiso 1 1 calc R . . . .
C00P C 0.70688(17) 0.3796(5) 0.4599(2) 0.0530(11) Uani 1 1 d . . . . .
H00P H 0.696173 0.300548 0.472738 0.064 Uiso 1 1 calc R . . . .
C00Q C 0.60227(17) 0.3923(5) 0.51161(19) 0.0509(10) Uani 1 1 d . . . . .
C00R C 0.63867(18) 0.3841(5) 0.26288(19) 0.0504(10) Uani 1 1 d . . . . .
H00R H 0.660433 0.313820 0.260181 0.061 Uiso 1 1 calc R . . . .
C00S C 0.37001(18) 0.1461(5) 0.3465(2) 0.0547(11) Uani 1 1 d . . . . .
C00T C 0.6224(2) 0.4546(5) 0.2173(2) 0.0603(12) Uani 1 1 d . . . . .
H00T H 0.633262 0.432273 0.184248 0.072 Uiso 1 1 calc R . . . .
C00U C 0.42211(17) 0.1570(4) 0.35489(19) 0.0483(10) Uani 1 1 d . . . . .
C00V C 0.34784(19) 0.0428(6) 0.3184(2) 0.0603(13) Uani 1 1 d . . . . .
C00W C 0.52227(17) 0.2191(4) 0.32863(17) 0.0464(10) Uani 1 1 d . . . . .
H00W H 0.539263 0.232310 0.295782 0.056 Uiso 1 1 calc R . . . .
C00X C 0.70263(19) 0.5437(5) 0.3919(2) 0.0575(12) Uani 1 1 d . . . . .
H00X H 0.689203 0.574968 0.358989 0.069 Uiso 1 1 calc R . . . .
C00Y C 0.61418(19) 0.6260(5) 0.4854(2) 0.0601(13) Uani 1 1 d . . . . .
H00Y H 0.645292 0.627466 0.505890 0.072 Uiso 1 1 calc R . . . .
C00Z C 0.3778(2) -0.0507(5) 0.2982(2) 0.0619(13) Uani 1 1 d . . . . .
C010 C 0.5209(2) 0.6285(5) 0.4260(2) 0.0539(11) Uani 1 1 d . . . . .
H010 H 0.489450 0.629183 0.406201 0.065 Uiso 1 1 calc R . . . .
C011 C 0.6513(2) 0.0644(5) 0.3635(2) 0.0608(13) Uani 1 1 d . . . . .
H011 H 0.620155 0.056535 0.378295 0.073 Uiso 1 1 calc R . . . .
C012 C 0.7223(2) -0.0317(6) 0.3270(3) 0.0769(18) Uani 1 1 d . . . . .
C013 C 0.6768(2) -0.0463(5) 0.3491(3) 0.0742(16) Uani 1 1 d . . . . .
H013 H 0.663361 -0.128273 0.354246 0.089 Uiso 1 1 calc R . . . .
C014 C 0.4303(2) -0.0411(5) 0.3068(2) 0.0603(12) Uani 1 1 d . . . . .
C015 C 0.75828(19) 0.5667(6) 0.4696(3) 0.0689(15) Uani 1 1 d . . . . .
C016 C 0.74332(19) 0.4509(6) 0.4895(2) 0.0660(14) Uani 1 1 d . . . . .
H016 H 0.757448 0.420762 0.522323 0.079 Uiso 1 1 calc R . . . .
C017 C 0.5515(2) 0.7367(5) 0.4281(3) 0.0652(14) Uani 1 1 d . . . . .
H017 H 0.540795 0.811012 0.409469 0.078 Uiso 1 1 calc R . . . .
C018 C 0.7393(2) 0.6154(6) 0.4222(3) 0.0686(14) Uani 1 1 d . . . . .
H018 H 0.750496 0.694771 0.410063 0.082 Uiso 1 1 calc R . . . .
C019 C 0.6107(2) 0.1594(6) 0.5114(2) 0.0615(13) Uani 1 1 d . . . . .
H019 H 0.604999 0.080321 0.494135 0.074 Uiso 1 1 calc R . . . .
C01A C 0.6353(3) 0.1641(7) 0.5612(2) 0.0795(18) Uani 1 1 d . . . . .
H01A H 0.646416 0.087683 0.578004 0.095 Uiso 1 1 calc R . . . .
C01B C 0.6271(2) 0.3944(7) 0.5620(2) 0.0662(14) Uani 1 1 d . . . . .
H01B H 0.632676 0.473092 0.579584 0.079 Uiso 1 1 calc R . . . .
C01C C 0.6437(3) 0.2804(8) 0.5870(3) 0.0807(19) Uani 1 1 d . . . . .
H01C H 0.660608 0.282801 0.620977 0.097 Uiso 1 1 calc R . . . .
C01D C 0.7189(2) 0.1963(6) 0.3354(3) 0.0661(14) Uani 1 1 d . . . . .
H01D H 0.733617 0.277457 0.331761 0.079 Uiso 1 1 calc R . . . .
C01E C 0.7442(2) 0.0865(7) 0.3201(3) 0.0809(19) Uani 1 1 d . . . . .
H01E H 0.775390 0.093110 0.305480 0.097 Uiso 1 1 calc R . . . .
C01F C 0.5979(2) 0.7353(5) 0.4580(3) 0.0710(16) Uani 1 1 d . . . . .
H01F H 0.618394 0.808984 0.459449 0.085 Uiso 1 1 calc R . . . .

loop_
_atom_site_aniso_label
_atom_site_aniso_U_11
_atom_site_aniso_U_22
_atom_site_aniso_U_33
_atom_site_aniso_U_23
_atom_site_aniso_U_13
_atom_site_aniso_U_12
Rh01 0.04169(19) 0.03442(18) 0.0396(2) 0.00184(11) 0.00393(13) 0.00057(11)
P002 0.0394(5) 0.0381(5) 0.0418(5) -0.0022(4) 0.0054(4) 0.0024(4)
F003 0.0467(15) 0.0738(19) 0.090(2) 0.0023(17) 0.0079(15) 0.0007(14)
F004 0.0566(17) 0.103(3) 0.086(2) 0.005(2) -0.0065(16) -0.0257(17)
F005 0.090(2) 0.068(2) 0.107(3) -0.045(2) 0.016(2) -0.0146(18)
F006 0.119(3) 0.083(2) 0.0525(18) 0.0234(17) -0.0110(18) -0.002(2)
F007 0.092(2) 0.080(2) 0.080(2) -0.0168(18) -0.0103(19) -0.0375(19)
F008 0.072(2) 0.107(3) 0.128(3) -0.038(3) -0.028(2) -0.023(2)
F009 0.101(3) 0.087(3) 0.152(4) -0.032(3) 0.004(3) 0.055(2)
C00A 0.039(2) 0.048(2) 0.052(2) -0.0076(19) 0.0091(18) 0.0033(17)
C00B 0.046(2) 0.040(2) 0.052(3) 0.0010(18) 0.0128(19) -0.0063(17)
C00C 0.043(2) 0.060(3) 0.037(2) 0.0085(19) -0.0094(18) 0.0028(19)
C00D 0.0389(19) 0.043(2) 0.045(2) -0.0032(17) 0.0016(17) -0.0038(16)
C00E 0.045(2) 0.052(2) 0.047(2) -0.010(2) -0.0082(19) 0.0114(19)
C00F 0.060(3) 0.048(2) 0.050(3) 0.009(2) 0.016(2) 0.009(2)
C00G 0.053(2) 0.035(2) 0.059(3) 0.0040(19) 0.004(2) -0.0013(18)
C00H 0.043(2) 0.044(2) 0.037(2) 0.0051(17) -0.0112(17) -0.0041(17)
C00I 0.064(3) 0.053(3) 0.065(3) 0.016(2) 0.014(2) 0.008(2)
C00J 0.046(2) 0.054(2) 0.047(2) -0.013(2) 0.0128(19) 0.0009(19)
C00K 0.051(2) 0.043(2) 0.053(3) -0.0136(19) 0.001(2) -0.0002(18)
C00L 0.054(2) 0.045(2) 0.051(3) -0.0020(19) 0.007(2) -0.0072(19)
C00M 0.049(2) 0.047(2) 0.045(2) -0.0109(18) 0.0060(18) -0.0027(18)
C00N 0.066(3) 0.059(3) 0.044(2) 0.010(2) -0.002(2) -0.012(2)
C00O 0.044(2) 0.039(2) 0.051(3) -0.0026(18) 0.0009(19) -0.0005(17)
C00P 0.044(2) 0.057(3) 0.058(3) -0.005(2) 0.001(2) 0.005(2)
C00Q 0.045(2) 0.063(3) 0.046(2) -0.002(2) 0.0084(19) 0.005(2)
C00R 0.052(2) 0.053(2) 0.047(2) -0.006(2) 0.009(2) -0.002(2)
C00S 0.050(2) 0.053(3) 0.062(3) 0.009(2) 0.006(2) -0.005(2)
C00T 0.074(3) 0.064(3) 0.044(3) -0.004(2) 0.010(2) -0.011(3)
C00U 0.047(2) 0.043(2) 0.055(3) 0.0018(19) 0.0040(19) -0.0058(18)
C00V 0.051(3) 0.070(3) 0.058(3) 0.014(3) -0.003(2) -0.019(2)
C00W 0.047(2) 0.065(3) 0.025(2) -0.0125(18) -0.0073(16) -0.0121(19)
C00X 0.058(3) 0.057(3) 0.059(3) -0.004(2) 0.012(2) -0.010(2)
C00Y 0.046(2) 0.062(3) 0.073(3) -0.022(3) 0.006(2) -0.006(2)
C00Z 0.073(3) 0.061(3) 0.050(3) -0.005(2) -0.003(2) -0.026(3)
C010 0.060(3) 0.048(2) 0.054(3) -0.010(2) 0.006(2) 0.008(2)
C011 0.064(3) 0.047(3) 0.070(3) -0.001(2) 0.003(3) 0.014(2)
C012 0.070(4) 0.070(4) 0.088(4) -0.021(3) -0.006(3) 0.038(3)
C013 0.082(4) 0.049(3) 0.090(4) -0.007(3) -0.003(3) 0.022(3)
C014 0.068(3) 0.055(3) 0.059(3) -0.012(2) 0.007(2) -0.012(2)
C015 0.046(3) 0.074(4) 0.086(4) -0.025(3) -0.001(3) -0.008(2)
C016 0.048(3) 0.078(4) 0.069(3) -0.016(3) -0.010(2) 0.008(2)
C017 0.079(4) 0.042(2) 0.076(4) -0.006(2) 0.014(3) 0.006(2)
C018 0.059(3) 0.066(3) 0.080(4) -0.009(3) 0.007(3) -0.017(3)
C019 0.070(3) 0.063(3) 0.050(3) 0.016(2) 0.000(2) 0.007(3)
C01A 0.086(4) 0.096(5) 0.056(3) 0.032(3) 0.006(3) 0.023(4)
C01B 0.061(3) 0.098(4) 0.040(3) -0.014(3) 0.002(2) 0.005(3)
C01C 0.070(4) 0.124(6) 0.047(3) 0.005(3) -0.006(3) 0.016(4)
C01D 0.047(3) 0.065(3) 0.086(4) -0.011(3) 0.005(3) 0.007(2)
C01E 0.048(3) 0.092(5) 0.102(5) -0.031(4) 0.002(3) 0.024(3)
C01F 0.068(3) 0.048(3) 0.099(5) -0.017(3) 0.022(3) -0.008(2)

loop_
_atom_type_symbol
_atom_type_description
_atom_type_scat_dispersion_real
_atom_type_scat_dispersion_imag
_atom_type_scat_source
C C 0.0181 0.0091 'International Tables Vol C Tables 4.2.6.8 and 6.1.1.4'
H H 0.0000 0.0000 'International Tables Vol C Tables 4.2.6.8 and 6.1.1.4'
F F 0.0727 0.0534 'International Tables Vol C Tables 4.2.6.8 and 6.1.1.4'
P P 0.2955 0.4335 'International Tables Vol C Tables 4.2.6.8 and 6.1.1.4'
Rh Rh 0.0927 3.6045 'International Tables Vol C Tables 4.2.6.8 and 6.1.1.4'

loop_
_exptl_crystal_face_index_h
_exptl_crystal_face_index_k
_exptl_crystal_face_index_l
_exptl_crystal_face_perp_dist
-10 5 -4 0.0887
3 3 -15 0.1131
13 -2 8 0.1049
-5 -3 14 0.0981
-17 0 4 0.0611
15 1 -9 0.0963
9 5 -5 0.0382
9 -1 13 0.1156
17 -1 -1 0.0835
-11 -5 1 0.0291
-8 1 -13 0.1193
-9 4 10 0.0823
-2 0 16 0.1038
10 -5 1 0.0654
3 0 -16 0.1186

loop_
_geom_angle_atom_site_label_1
_geom_angle_atom_site_label_2
_geom_angle_atom_site_label_3
_geom_angle
_geom_angle_site_symmetry_1
_geom_angle_site_symmetry_3
_geom_angle_publ_flag
C00B Rh01 P002 166.19(12) . . ?
C00B Rh01 C00H 64.52(17) . . ?
C00B Rh01 C00W 77.08(18) . . ?
C00C Rh01 P002 91.23(13) . . ?
C00C Rh01 C00B 96.36(18) . . ?
C00C Rh01 C00G 98.88(19) . . ?
C00C Rh01 C00H 154.63(18) . . ?
C00C Rh01 C00W 161.51(18) . . ?
C00G Rh01 P002 129.10(13) . . ?
C00G Rh01 C00B 38.24(17) . . ?
C00G Rh01 C00H 76.71(17) . . ?
C00G Rh01 C00W 65.20(18) . . ?
C00H Rh01 P002 111.11(12) . . ?
C00H Rh01 C00W 35.21(17) . . ?
C00W Rh01 P002 92.16(12) . . ?
C00A P002 Rh01 123.04(14) . . ?
C00D P002 Rh01 109.12(13) . . ?
C00D P002 C00A 103.1(2) . . ?
C00D P002 C00E 104.7(2) . . ?
C00E P002 Rh01 113.99(17) . . ?
C00E P002 C00A 101.1(2) . . ?
C00P C00A P002 118.1(4) . . ?
C00X C00A P002 122.9(4) . . ?
C00X C00A C00P 118.9(4) . . ?
C00G C00B Rh01 69.9(2) . . ?
C00G C00B C00O 112.7(4) . . ?
C00O C00B Rh01 97.9(3) . . ?
C00Q C00C Rh01 114.9(3) . . ?
C019 C00C Rh01 123.3(4) . . ?
C019 C00C C00Q 121.8(5) . . ?
C00F C00D P002 115.6(3) . . ?
C00R C00D P002 126.3(3) . . ?
C00R C00D C00F 117.9(4) . . ?
C011 C00E P002 119.0(4) . . ?
C011 C00E C01D 119.0(4) . . ?
C01D C00E P002 122.0(4) . . ?
C00I C00F C00D 121.9(4) . . ?
C00B C00G Rh01 71.9(2) . . ?
C00B C00G C00K 112.5(4) . . ?
C00K C00G Rh01 98.7(3) . . ?
C00O C00H Rh01 94.8(3) . . ?
C00W C00H Rh01 73.4(2) . . ?
C00W C00H C00O 114.7(4) . . ?
C00N C00I C00F 117.6(5) . . ?
C00M C00J C00Q 120.6(4) . . ?
C00Y C00J C00M 116.6(5) . . ?
C00Y C00J C00Q 122.8(5) . . ?
C00G C00K C00W 100.7(3) . . ?
C00L C00K C00G 108.8(4) . . ?
C00L C00K C00W 107.7(4) . . ?
C00U C00L C00K 112.8(4) . . ?
C014 C00L C00K 127.5(4) . . ?
C014 C00L C00U 119.7(5) . . ?
C010 C00M C00J 122.1(4) . . ?
C00I C00N F006 118.6(5) . . ?
C00T C00N F006 118.0(5) . . ?
C00T C00N C00I 123.3(5) . . ?
C00H C00O C00B 100.4(3) . . ?
C00U C00O C00B 107.6(4) . . ?
C00U C00O C00H 109.2(4) . . ?
C016 C00P C00A 120.4(5) . . ?
C00C C00Q C00J 120.1(4) . . ?
C01B C00Q C00C 117.9(5) . . ?
C01B C00Q C00J 122.0(5) . . ?
C00D C00R C00T 120.5(5) . . ?
F003 C00S C00U 120.2(5) . . ?
F003 C00S C00V 118.8(4) . . ?
C00U C00S C00V 121.0(5) . . ?
C00N C00T C00R 118.7(5) . . ?
C00L C00U C00O 112.9(4) . . ?
C00S C00U C00L 118.7(4) . . ?
C00S C00U C00O 128.5(4) . . ?
F004 C00V C00S 120.4(5) . . ?
F004 C00V C00Z 119.4(5) . . ?
C00Z C00V C00S 120.2(5) . . ?
C00H C00W Rh01 71.4(2) . . ?
C00H C00W C00K 112.2(4) . . ?
C00K C00W Rh01 93.1(3) . . ?
C018 C00X C00A 120.4(5) . . ?
C01F C00Y C00J 121.6(5) . . ?
F007 C00Z C00V 120.3(5) . . ?
F007 C00Z C014 120.5(5) . . ?
C00V C00Z C014 119.2(5) . . ?
C017 C010 C00M 119.1(5) . . ?
C00E C011 C013 120.8(5) . . ?
F009 C012 C013 118.2(6) . . ?
F009 C012 C01E 119.1(6) . . ?
C01E C012 C013 122.7(5) . . ?
C012 C013 C011 118.3(6) . . ?
F005 C014 C00L 120.4(5) . . ?
F005 C014 C00Z 118.4(5) . . ?
C00L C014 C00Z 121.2(5) . . ?
C016 C015 F008 117.9(6) . . ?
C018 C015 F008 118.6(6) . . ?
C018 C015 C016 123.5(5) . . ?
C015 C016 C00P 118.6(6) . . ?
C010 C017 C01F 120.1(5) . . ?
C015 C018 C00X 118.3(5) . . ?
C01A C019 C00C 119.2(6) . . ?
C019 C01A C01C 120.7(6) . . ?
C00Q C01B C01C 120.7(6) . . ?
C01A C01C C01B 119.7(6) . . ?
C01E C01D C00E 120.4(6) . . ?
C012 C01E C01D 118.7(6) . . ?
C00Y C01F C017 120.4(5) . . ?

loop_
_geom_bond_atom_site_label_1
_geom_bond_atom_site_label_2
_geom_bond_distance
_geom_bond_site_symmetry_2
_geom_bond_publ_flag
Rh01 P002 2.3230(10) . ?
Rh01 C00B 2.152(4) . ?
Rh01 C00C 2.093(4) . ?
Rh01 C00G 2.127(4) . ?
Rh01 C00H 2.236(4) . ?
Rh01 C00W 2.262(4) . ?
P002 C00A 1.838(5) . ?
P002 C00D 1.822(5) . ?
P002 C00E 1.832(4) . ?
F003 C00S 1.353(6) . ?
F004 C00V 1.342(6) . ?
F005 C014 1.351(6) . ?
F006 C00N 1.361(6) . ?
F007 C00Z 1.340(6) . ?
F008 C015 1.366(6) . ?
F009 C012 1.356(6) . ?
C00A C00P 1.395(7) . ?
C00A C00X 1.392(7) . ?
C00B C00G 1.402(6) . ?
C00B C00O 1.530(6) . ?
C00C C00Q 1.389(7) . ?
C00C C019 1.374(7) . ?
C00D C00F 1.392(6) . ?
C00D C00R 1.387(6) . ?
C00E C011 1.382(7) . ?
C00E C01D 1.394(7) . ?
C00F C00I 1.381(7) . ?
C00G C00K 1.534(7) . ?
C00H C00O 1.521(6) . ?
C00H C00W 1.361(6) . ?
C00I C00N 1.360(7) . ?
C00J C00M 1.399(6) . ?
C00J C00Q 1.481(7) . ?
C00J C00Y 1.395(7) . ?
C00K C00L 1.518(6) . ?
C00K C00W 1.541(6) . ?
C00L C00U 1.404(6) . ?
C00L C014 1.363(7) . ?
C00M C010 1.392(7) . ?
C00N C00T 1.356(8) . ?
C00O C00U 1.509(6) . ?
C00P C016 1.377(7) . ?
C00Q C01B 1.377(7) . ?
C00R C00T 1.393(7) . ?
C00S C00U 1.374(6) . ?
C00S C00V 1.381(7) . ?
C00V C00Z 1.369(8) . ?
C00X C018 1.391(7) . ?
C00Y C01F 1.372(9) . ?
C00Z C014 1.386(8) . ?
C010 C017 1.374(7) . ?
C011 C013 1.389(7) . ?
C012 C013 1.369(9) . ?
C012 C01E 1.364(10) . ?
C015 C016 1.365(9) . ?
C015 C018 1.351(9) . ?
C017 C01F 1.381(9) . ?
C019 C01A 1.362(8) . ?
C01A C01C 1.373(10) . ?
C01B C01C 1.386(9) . ?
C01D C01E 1.383(8) . ?

loop_
_exptl_oxdiff_crystal_face_indexfrac_h
_exptl_oxdiff_crystal_face_indexfrac_k
_exptl_oxdiff_crystal_face_indexfrac_l
_exptl_oxdiff_crystal_face_x
_exptl_oxdiff_crystal_face_y
_exptl_oxdiff_crystal_face_z
-9.7211 5.1266 -4.0546 -0.3549 -0.5786 0.7344
3.1669 2.8186 -14.6663 0.4051 0.0745 0.9112
12.9474 -2.3160 7.9516 0.5769 0.1079 -0.8097
-5.0940 -2.6762 14.4756 -0.5067 -0.0935 -0.8570
-16.8195 0.0562 4.1585 -0.9797 -0.1821 0.0843
14.8878 0.9872 -8.7695 0.9480 0.1760 0.2652
8.9969 5.4416 -4.7122 0.7064 -0.5420 0.4553
8.9059 -0.7091 13.0601 0.3461 -0.2644 -0.9002
16.9935 -0.6727 -1.1792 0.9418 0.1753 -0.2870
-11.0760 -5.0948 1.1363 -0.7767 0.5956 -0.2050
-8.4424 0.9754 -13.2622 -0.3105 0.2371 0.9205
-9.4955 3.9683 10.2477 -0.5190 -0.8481 -0.1065
-2.4513 0.0268 16.2847 -0.2995 -0.4905 -0.8183
10.4302 -5.2491 0.9120 0.4225 0.6893 -0.5886
2.5709 -0.0868 -16.2764 0.3044 0.4985 0.8117
